data_7063080
loop_
_publ_author_name
'Ghosh, Aritra'
'Upadhyay, Samridhi'
'Dahatonde, Dipak J.'
'Kant, Ruchir'
'Batra, Sanjay'

_publ_section_title
;
 Lewis acid-mediated modular route to the synthesis of 3-substituted
 quinolines from 2-aminobenzyl alcohols and enamine(one)s
;
_journal_issue 15
_journal_name_full 'New Journal of Chemistry'
_journal_page_first 6902
_journal_page_last 6910
_journal_paper_doi 10.1039/D3NJ05556F
_journal_volume 48
_journal_year 2024
_chemical_formula_sum 'C19 H17 N O'
_chemical_formula_weight 275.34
_space_group_IT_number 14
_space_group_name_Hall '-P 2ybc'
_space_group_name_H-M_alt 'P 1 21/c 1'
_symmetry_cell_setting monoclinic
_symmetry_Int_Tables_number 14
_symmetry_space_group_name_Hall '-P 2ybc'
_symmetry_space_group_name_H-M 'P 1 21/c 1'
_atom_sites_solution_hydrogens geom
_atom_sites_solution_primary direct
_atom_sites_solution_secondary difmap
_audit_creation_method SHELXL-97
_audit_update_record
;
2023-10-10 deposited with the CCDC.	2024-03-11 downloaded from the CCDC.
;
_cell_angle_alpha 90.00
_cell_angle_beta 95.460(8)
_cell_angle_gamma 90.00
_cell_formula_units_Z 4
_cell_length_a 11.363(2)
_cell_length_b 10.957(2)
_cell_length_c 12.286(3)
_cell_measurement_reflns_used 1388
_cell_measurement_temperature 293(2)
_cell_measurement_theta_max 68.4
_cell_measurement_theta_min 6.9
_cell_volume 1522.7(5)
_computing_cell_refinement
;
CrystalClear-SM Expert 2.1 b24 (Rigaku, 2012)
;
_computing_data_collection
;
CrystalClear-SM Expert 2.1 b24 (Rigaku, 2012)
;
_computing_data_reduction
;
CrystalClear-SM Expert 2.1 b24 (Rigaku, 2012)
;
_computing_molecular_graphics 'SHELXTL (Bruker, 1997)'
_computing_publication_material 'PLATON (Spek, 2003)'
_computing_structure_refinement 'SHELXL-97 (Sheldrick, 1997)'
_computing_structure_solution 'SHELXS-97 (Sheldrick, 1990)'
_diffrn_ambient_temperature 293(2)
_diffrn_detector CCD
_diffrn_detector_area_resol_mean 28.5714
_diffrn_measured_fraction_theta_full 0.991
_diffrn_measured_fraction_theta_max 0.991
_diffrn_measurement_device
;
AFC12 (Right): Kappa 3 circle
;
_diffrn_measurement_device_type
;
Rigaku Saturn724+ (4x4 bin mode)
;
_diffrn_measurement_method 'profile data from \w-scans'
_diffrn_measurement_specimen_support Fiber
_diffrn_radiation_monochromator Confocal
_diffrn_radiation_source 'fine-focus sealed tube'
_diffrn_radiation_type CuK\a
_diffrn_radiation_wavelength 1.54184
_diffrn_reflns_av_R_equivalents 0.1472
_diffrn_reflns_av_sigmaI/netI 0.0681
_diffrn_reflns_limit_h_max 13
_diffrn_reflns_limit_h_min -13
_diffrn_reflns_limit_k_max 13
_diffrn_reflns_limit_k_min -13
_diffrn_reflns_limit_l_max 14
_diffrn_reflns_limit_l_min -14
_diffrn_reflns_number 30181
_diffrn_reflns_theta_full 68.42
_diffrn_reflns_theta_max 68.42
_diffrn_reflns_theta_min 6.89
_diffrn_source_current 0.6
_diffrn_source_voltage 50.0
_exptl_absorpt_coefficient_mu 0.577
_exptl_absorpt_correction_T_max 0.9499
_exptl_absorpt_correction_T_min 0.8020
_exptl_absorpt_correction_type multi-scan
_exptl_absorpt_process_details 'REQAB (Rigaku, 1998)'
_exptl_crystal_colour Colorless
_exptl_crystal_density_diffrn 1.201
_exptl_crystal_density_method 'not measured'
_exptl_crystal_description Block
_exptl_crystal_F_000 584
_exptl_crystal_size_max 0.40
_exptl_crystal_size_mid 0.10
_exptl_crystal_size_min 0.09
_refine_diff_density_max 0.263
_refine_diff_density_min -0.249
_refine_diff_density_rms 0.079
_refine_ls_extinction_coef 0.019(2)
_refine_ls_extinction_expression Fc^*^=kFc[1+0.001xFc^2^\l^3^/sin(2\q)]^-1/4^
_refine_ls_extinction_method SHELXL
_refine_ls_goodness_of_fit_ref 0.935
_refine_ls_hydrogen_treatment mixed
_refine_ls_matrix_type full
_refine_ls_number_parameters 198
_refine_ls_number_reflns 2767
_refine_ls_number_restraints 0
_refine_ls_restrained_S_all 0.935
_refine_ls_R_factor_all 0.0747
_refine_ls_R_factor_gt 0.0605
_refine_ls_shift/su_max 0.000
_refine_ls_shift/su_mean 0.000
_refine_ls_structure_factor_coef Fsqd
_refine_ls_weighting_details 'calc w=1/[\s^2^(Fo^2^)+(0.1025P)^2^+0.0000P] where P=(Fo^2^+2Fc^2^)/3'
_refine_ls_weighting_scheme calc
_refine_ls_wR_factor_gt 0.1510
_refine_ls_wR_factor_ref 0.1579
_reflns_number_gt 1810
_reflns_number_total 2767
_reflns_threshold_expression >2sigma(I)
_cod_data_source_file d3nj05556f2.cif
_cod_data_source_block xxx
_cod_depositor_comments
;
The following automatic conversions were performed:

data item '_exptl_absorpt_correction_type' value 'Multi-scan' was
changed to 'multi-scan' in accordance with the
/home/data/users/saulius/crontab/automatic-downloads/rss-feeds/RSC/lib/dictionaries/cif_core.dic
dictionary named 'cif_core.dic' version 2.4.2 last updated on
2011-04-26.

data item '_symmetry_cell_setting' value 'Monoclinic' was changed to
'monoclinic' in accordance with the
/home/data/users/saulius/crontab/automatic-downloads/rss-feeds/RSC/lib/dictionaries/cif_core.dic
dictionary named 'cif_core.dic' version 2.4.2 last updated on
2011-04-26.

Automatic conversion script
Id: cif_fix_values 8170 2020-07-09 18:12:32Z antanas 

 Adding full bibliography for 7063080.cif.
;
_cod_original_sg_symbol_H-M 'P 21/c'
_cod_database_code 7063080

loop_
_symmetry_equiv_pos_as_xyz
'x, y, z'
'-x, y+1/2, -z+1/2'
'-x, -y, -z'
'x, -y-1/2, z-1/2'

loop_
_atom_site_label
_atom_site_type_symbol
_atom_site_fract_x
_atom_site_fract_y
_atom_site_fract_z
_atom_site_U_iso_or_equiv
_atom_site_adp_type
_atom_site_occupancy
_atom_site_symmetry_multiplicity
_atom_site_calc_flag
_atom_site_refinement_flags
_atom_site_disorder_assembly
_atom_site_disorder_group
C1 C 0.41402(17) 1.21285(16) 0.11520(18) 0.0737(6) Uani 1 1 d . . .
H1 H 0.4498 1.2657 0.0691 0.088 Uiso 1 1 calc R . .
C2 C 0.40822(18) 1.24417(16) 0.2217(2) 0.0784(6) Uani 1 1 d . . .
H2 H 0.4399 1.3182 0.2474 0.094 Uiso 1 1 calc R . .
C3 C 0.35522(18) 1.16649(17) 0.29309(17) 0.0748(6) Uani 1 1 d . . .
H3 H 0.3504 1.1895 0.3654 0.090 Uiso 1 1 calc R . .
C4 C 0.31059(17) 1.05676(16) 0.25635(15) 0.0652(5) Uani 1 1 d . . .
H4 H 0.2765 1.0048 0.3043 0.078 Uiso 1 1 calc R . .
C5 C 0.31559(13) 1.02129(13) 0.14643(13) 0.0492(4) Uani 1 1 d . . .
C6 C 0.26952(14) 0.90924(15) 0.10390(13) 0.0502(4) Uani 1 1 d . . .
C7 C 0.27421(14) 0.88251(13) -0.00404(12) 0.0490(4) Uani 1 1 d . . .
C8 C 0.32702(16) 0.96933(16) -0.06987(14) 0.0609(5) Uani 1 1 d . . .
H8 H 0.3303 0.9505 -0.1433 0.073 Uiso 1 1 calc R . .
C9 C 0.36640(14) 1.10109(14) 0.07373(14) 0.0554(5) Uani 1 1 d . . .
C10 C 0.22847(15) 0.76546(14) -0.05322(13) 0.0560(5) Uani 1 1 d . . .
C11 C 0.16822(14) 0.67954(13) 0.01935(12) 0.0498(4) Uani 1 1 d . . .
C12 C 0.04877(15) 0.69526(14) 0.03544(13) 0.0550(5) Uani 1 1 d . . .
C13 C -0.00030(15) 0.61764(16) 0.10824(14) 0.0617(5) Uani 1 1 d . . .
H13 H -0.0794 0.6276 0.1200 0.074 Uiso 1 1 calc R . .
C14 C 0.06404(16) 0.52597(15) 0.16385(13) 0.0592(5) Uani 1 1 d . . .
C15 C 0.18090(15) 0.51111(14) 0.14360(14) 0.0580(5) Uani 1 1 d . . .
H15 H 0.2245 0.4481 0.1785 0.070 Uiso 1 1 calc R . .
C16 C 0.23527(14) 0.58695(14) 0.07305(13) 0.0540(5) Uani 1 1 d . . .
C17 C 0.36463(16) 0.5703(2) 0.05838(19) 0.0809(6) Uani 1 1 d . . .
H17A H 0.3731 0.5450 -0.0153 0.121 Uiso 1 1 calc R . .
H17B H 0.3976 0.5092 0.1083 0.121 Uiso 1 1 calc R . .
H17C H 0.4055 0.6461 0.0727 0.121 Uiso 1 1 calc R . .
C18 C -0.02589(18) 0.79222(19) -0.02465(17) 0.0792(6) Uani 1 1 d . . .
H18A H -0.1052 0.7876 -0.0042 0.119 Uiso 1 1 calc R . .
H18B H -0.0264 0.7796 -0.1020 0.119 Uiso 1 1 calc R . .
H18C H 0.0065 0.8712 -0.0059 0.119 Uiso 1 1 calc R . .
C19 C 0.0103(2) 0.4452(2) 0.24514(17) 0.0851(7) Uani 1 1 d . . .
H19A H -0.0264 0.4949 0.2967 0.128 Uiso 1 1 calc R . .
H19B H 0.0710 0.3963 0.2832 0.128 Uiso 1 1 calc R . .
H19C H -0.0479 0.3931 0.2074 0.128 Uiso 1 1 calc R . .
H6 H 0.2354(14) 0.8529(15) 0.1527(14) 0.061(5) Uiso 1 1 d . . .
N1 N 0.37147(14) 1.07392(13) -0.03495(12) 0.0666(5) Uani 1 1 d . . .
O6 O 0.24112(14) 0.74048(12) -0.14783(10) 0.0902(5) Uani 1 1 d . . .

loop_
_atom_site_aniso_label
_atom_site_aniso_U_11
_atom_site_aniso_U_22
_atom_site_aniso_U_33
_atom_site_aniso_U_23
_atom_site_aniso_U_13
_atom_site_aniso_U_12
C1 0.0848(13) 0.0398(10) 0.0957(16) 0.0083(10) 0.0044(11) -0.0077(9)
C2 0.0872(14) 0.0434(11) 0.1006(16) -0.0092(10) -0.0129(12) -0.0022(9)
C3 0.0915(14) 0.0581(12) 0.0721(12) -0.0157(10) -0.0055(10) 0.0048(10)
C4 0.0777(12) 0.0568(11) 0.0613(11) -0.0051(8) 0.0082(9) -0.0030(9)
C5 0.0534(9) 0.0391(8) 0.0550(10) 0.0013(7) 0.0043(7) 0.0029(7)
C6 0.0598(10) 0.0420(9) 0.0502(9) 0.0030(7) 0.0128(7) -0.0030(7)
C7 0.0590(9) 0.0413(9) 0.0473(9) 0.0036(6) 0.0082(7) 0.0006(7)
C8 0.0815(12) 0.0516(10) 0.0507(10) 0.0079(8) 0.0117(8) -0.0025(9)
C9 0.0609(10) 0.0402(9) 0.0646(11) 0.0076(8) 0.0033(8) 0.0019(7)
C10 0.0704(11) 0.0486(10) 0.0499(10) -0.0043(7) 0.0105(8) -0.0024(8)
C11 0.0599(10) 0.0389(9) 0.0508(9) -0.0066(7) 0.0066(7) -0.0057(7)
C12 0.0622(11) 0.0445(9) 0.0585(10) -0.0096(7) 0.0056(8) 0.0007(7)
C13 0.0575(10) 0.0632(11) 0.0664(11) -0.0101(9) 0.0160(8) -0.0057(8)
C14 0.0728(12) 0.0490(10) 0.0563(10) -0.0076(8) 0.0093(8) -0.0169(9)
C15 0.0682(12) 0.0450(9) 0.0595(10) 0.0009(7) -0.0011(8) -0.0049(8)
C16 0.0568(10) 0.0459(9) 0.0590(10) -0.0038(8) 0.0040(7) -0.0049(7)
C17 0.0591(12) 0.0816(14) 0.1025(16) 0.0094(11) 0.0097(10) 0.0024(10)
C18 0.0846(14) 0.0677(12) 0.0855(14) -0.0017(10) 0.0093(11) 0.0187(10)
C19 0.1068(17) 0.0772(14) 0.0749(13) 0.0032(10) 0.0272(11) -0.0223(11)
N1 0.0873(11) 0.0486(9) 0.0652(10) 0.0126(7) 0.0143(8) -0.0078(7)
O6 0.1420(13) 0.0728(9) 0.0603(9) -0.0164(6) 0.0336(8) -0.0261(8)

loop_
_atom_type_symbol
_atom_type_description
_atom_type_scat_dispersion_real
_atom_type_scat_dispersion_imag
_atom_type_scat_source
C C 0.0181 0.0091 'International Tables Vol C Tables 4.2.6.8 and 6.1.1.4'
H H 0.0000 0.0000 'International Tables Vol C Tables 4.2.6.8 and 6.1.1.4'
N N 0.0311 0.0180 'International Tables Vol C Tables 4.2.6.8 and 6.1.1.4'
O O 0.0492 0.0322 'International Tables Vol C Tables 4.2.6.8 and 6.1.1.4'

loop_
_geom_angle_atom_site_label_1
_geom_angle_atom_site_label_2
_geom_angle_atom_site_label_3
_geom_angle
_geom_angle_site_symmetry_1
_geom_angle_site_symmetry_3
_geom_angle_publ_flag
C2 C1 C9 120.86(18) . . ?
C2 C1 H1 119.6 . . ?
C9 C1 H1 119.6 . . ?
C1 C2 C3 120.84(17) . . ?
C1 C2 H2 119.6 . . ?
C3 C2 H2 119.6 . . ?
C4 C3 C2 119.83(19) . . ?
C4 C3 H3 120.1 . . ?
C2 C3 H3 120.1 . . ?
C3 C4 C5 120.76(18) . . ?
C3 C4 H4 119.6 . . ?
C5 C4 H4 119.6 . . ?
C4 C5 C9 119.39(15) . . ?
C4 C5 C6 123.02(15) . . ?
C9 C5 C6 117.57(15) . . ?
C7 C6 C5 119.87(14) . . ?
C7 C6 H6 121.4(9) . . ?
C5 C6 H6 118.7(9) . . ?
C6 C7 C8 117.92(14) . . ?
C6 C7 C10 122.32(14) . . ?
C8 C7 C10 119.75(14) . . ?
N1 C8 C7 124.86(15) . . ?
N1 C8 H8 117.6 . . ?
C7 C8 H8 117.6 . . ?
N1 C9 C5 122.54(14) . . ?
N1 C9 C1 119.18(15) . . ?
C5 C9 C1 118.28(16) . . ?
O6 C10 C7 120.87(14) . . ?
O6 C10 C11 121.81(14) . . ?
C7 C10 C11 117.31(13) . . ?
C16 C11 C12 121.01(14) . . ?
C16 C11 C10 118.42(14) . . ?
C12 C11 C10 120.53(14) . . ?
C13 C12 C11 118.00(15) . . ?
C13 C12 C18 120.33(16) . . ?
C11 C12 C18 121.67(16) . . ?
C14 C13 C12 122.46(16) . . ?
C14 C13 H13 118.8 . . ?
C12 C13 H13 118.8 . . ?
C15 C14 C13 117.88(15) . . ?
C15 C14 C19 120.44(18) . . ?
C13 C14 C19 121.68(18) . . ?
C14 C15 C16 122.26(16) . . ?
C14 C15 H15 118.9 . . ?
C16 C15 H15 118.9 . . ?
C15 C16 C11 118.36(15) . . ?
C15 C16 C17 119.92(15) . . ?
C11 C16 C17 121.69(15) . . ?
C16 C17 H17A 109.5 . . ?
C16 C17 H17B 109.5 . . ?
H17A C17 H17B 109.5 . . ?
C16 C17 H17C 109.5 . . ?
H17A C17 H17C 109.5 . . ?
H17B C17 H17C 109.5 . . ?
C12 C18 H18A 109.5 . . ?
C12 C18 H18B 109.5 . . ?
H18A C18 H18B 109.5 . . ?
C12 C18 H18C 109.5 . . ?
H18A C18 H18C 109.5 . . ?
H18B C18 H18C 109.5 . . ?
C14 C19 H19A 109.5 . . ?
C14 C19 H19B 109.5 . . ?
H19A C19 H19B 109.5 . . ?
C14 C19 H19C 109.5 . . ?
H19A C19 H19C 109.5 . . ?
H19B C19 H19C 109.5 . . ?
C8 N1 C9 117.24(13) . . ?

loop_
_geom_bond_atom_site_label_1
_geom_bond_atom_site_label_2
_geom_bond_distance
_geom_bond_site_symmetry_2
_geom_bond_publ_flag
C1 C2 1.361(3) . ?
C1 C9 1.414(2) . ?
C1 H1 0.9300 . ?
C2 C3 1.399(3) . ?
C2 H2 0.9300 . ?
C3 C4 1.365(2) . ?
C3 H3 0.9300 . ?
C4 C5 1.412(2) . ?
C4 H4 0.9300 . ?
C5 C9 1.412(2) . ?
C5 C6 1.415(2) . ?
C6 C7 1.364(2) . ?
C6 H6 0.968(17) . ?
C7 C8 1.418(2) . ?
C7 C10 1.490(2) . ?
C8 N1 1.308(2) . ?
C8 H8 0.9300 . ?
C9 N1 1.375(2) . ?
C10 O6 1.2159(19) . ?
C10 C11 1.505(2) . ?
C11 C16 1.396(2) . ?
C11 C12 1.401(2) . ?
C12 C13 1.389(2) . ?
C12 C18 1.508(3) . ?
C13 C14 1.384(2) . ?
C13 H13 0.9300 . ?
C14 C15 1.384(2) . ?
C14 C19 1.506(3) . ?
C15 C16 1.388(2) . ?
C15 H15 0.9300 . ?
C16 C17 1.509(2) . ?
C17 H17A 0.9600 . ?
C17 H17B 0.9600 . ?
C17 H17C 0.9600 . ?
C18 H18A 0.9600 . ?
C18 H18B 0.9600 . ?
C18 H18C 0.9600 . ?
C19 H19A 0.9600 . ?
C19 H19B 0.9600 . ?
C19 H19C 0.9600 . ?

loop_
_geom_torsion_atom_site_label_1
_geom_torsion_atom_site_label_2
_geom_torsion_atom_site_label_3
_geom_torsion_atom_site_label_4
_geom_torsion
_geom_torsion_site_symmetry_1
_geom_torsion_site_symmetry_2
_geom_torsion_site_symmetry_3
_geom_torsion_site_symmetry_4
_geom_torsion_publ_flag
C9 C1 C2 C3 0.1(3) . . . . ?
C1 C2 C3 C4 1.2(3) . . . . ?
C2 C3 C4 C5 -1.0(3) . . . . ?
C3 C4 C5 C9 -0.6(3) . . . . ?
C3 C4 C5 C6 -179.29(16) . . . . ?
C4 C5 C6 C7 178.01(15) . . . . ?
C9 C5 C6 C7 -0.7(2) . . . . ?
C5 C6 C7 C8 0.6(2) . . . . ?
C5 C6 C7 C10 179.26(14) . . . . ?
C6 C7 C8 N1 -0.3(3) . . . . ?
C10 C7 C8 N1 -178.99(16) . . . . ?
C4 C5 C9 N1 -178.27(15) . . . . ?
C6 C5 C9 N1 0.5(2) . . . . ?
C4 C5 C9 C1 1.9(2) . . . . ?
C6 C5 C9 C1 -179.31(15) . . . . ?
C2 C1 C9 N1 178.49(16) . . . . ?
C2 C1 C9 C5 -1.7(3) . . . . ?
C6 C7 C10 O6 -174.90(16) . . . . ?
C8 C7 C10 O6 3.8(3) . . . . ?
C6 C7 C10 C11 4.2(2) . . . . ?
C8 C7 C10 C11 -177.19(14) . . . . ?
O6 C10 C11 C16 84.5(2) . . . . ?
C7 C10 C11 C16 -94.54(17) . . . . ?
O6 C10 C11 C12 -97.8(2) . . . . ?
C7 C10 C11 C12 83.17(19) . . . . ?
C16 C11 C12 C13 1.4(2) . . . . ?
C10 C11 C12 C13 -176.29(14) . . . . ?
C16 C11 C12 C18 -178.01(15) . . . . ?
C10 C11 C12 C18 4.3(2) . . . . ?
C11 C12 C13 C14 -0.5(2) . . . . ?
C18 C12 C13 C14 178.86(15) . . . . ?
C12 C13 C14 C15 -1.2(2) . . . . ?
C12 C13 C14 C19 178.04(16) . . . . ?
C13 C14 C15 C16 2.2(2) . . . . ?
C19 C14 C15 C16 -177.08(16) . . . . ?
C14 C15 C16 C11 -1.4(2) . . . . ?
C14 C15 C16 C17 176.99(17) . . . . ?
C12 C11 C16 C15 -0.5(2) . . . . ?
C10 C11 C16 C15 177.24(13) . . . . ?
C12 C11 C16 C17 -178.77(16) . . . . ?
C10 C11 C16 C17 -1.1(2) . . . . ?
C7 C8 N1 C9 0.1(3) . . . . ?
C5 C9 N1 C8 -0.2(2) . . . . ?
C1 C9 N1 C8 179.62(15) . . . . ?
